data_7234797
loop_
_publ_author_name
'Chongboriboon, Nucharee'
'Samakun, Kodchakorn'
'Inprasit, Thitirat'
'Kielar, Filip'
'Dungkaew, Winya'
'Wong, Lawrence W.-Y.'
'Sung, Herman H.-Y.'
'Ninkovi\'c, Dragan B.'
'Zari\'c, Sne\<zana D.'
'Chainok, Kittipong'

_publ_section_title
;
 Two-dimensional halogen-bonded organic frameworks based on the
 tetrabromobenzene-1,4-dicarboxylic acid building molecule
;
_journal_issue 1
_journal_name_full CrystEngComm
_journal_page_first 24
_journal_page_last 34
_journal_paper_doi 10.1039/C9CE01140D
_journal_volume 22
_journal_year 2020
_chemical_formula_moiety 'C8 H2 Br4 O4, 2(C2 H6 O)'
_chemical_formula_sum 'C12 H14 Br4 O6'
_chemical_formula_weight 573.87
_space_group_crystal_system orthorhombic
_space_group_IT_number 62
_space_group_name_Hall '-P 2ac 2n'
_space_group_name_H-M_alt 'P n m a'
_symmetry_space_group_name_Hall '-P 2ac 2n'
_symmetry_space_group_name_H-M 'P n m a'
_atom_sites_solution_hydrogens mixed
_audit_creation_date 2019-07-18
_audit_creation_method
;
Olex2 1.2
(compiled 2018.05.29 svn.r3508 for OlexSys, GUI svn.r5506)
;
_audit_update_record
;
2019-07-18 deposited with the CCDC.    2019-10-28 downloaded from the CCDC.
;
_cell_angle_alpha 90
_cell_angle_beta 90
_cell_angle_gamma 90
_cell_formula_units_Z 4
_cell_length_a 9.27849(19)
_cell_length_b 23.5754(5)
_cell_length_c 8.6023(2)
_cell_measurement_reflns_used 4308
_cell_measurement_temperature 100.02(10)
_cell_measurement_theta_max 73.5200
_cell_measurement_theta_min 5.4400
_cell_volume 1881.70(7)
_computing_molecular_graphics 'Olex2 (Dolomanov et al., 2009)'
_computing_publication_material 'Olex2 (Dolomanov et al., 2009)'
_computing_structure_refinement 'ShelXL (Sheldrick, 2015)'
_diffrn_ambient_temperature 100.02(10)
_diffrn_measured_fraction_theta_full 1.000
_diffrn_measured_fraction_theta_max 1.000
_diffrn_measurement_device 'four-circle diffractometer'
_diffrn_measurement_device_type 'SuperNova, Dual, Cu at home/near, Atlas'
_diffrn_radiation_type CuK\a
_diffrn_radiation_wavelength 1.54184
_diffrn_reflns_av_R_equivalents 0.0449
_diffrn_reflns_av_unetI/netI 0.0240
_diffrn_reflns_Laue_measured_fraction_full 1.000
_diffrn_reflns_Laue_measured_fraction_max 1.000
_diffrn_reflns_limit_h_max 11
_diffrn_reflns_limit_h_min -11
_diffrn_reflns_limit_k_max 28
_diffrn_reflns_limit_k_min -28
_diffrn_reflns_limit_l_max 10
_diffrn_reflns_limit_l_min -10
_diffrn_reflns_number 9416
_diffrn_reflns_point_group_measured_fraction_full 1.000
_diffrn_reflns_point_group_measured_fraction_max 1.000
_diffrn_reflns_theta_full 67.483
_diffrn_reflns_theta_max 67.483
_diffrn_reflns_theta_min 3.750
_exptl_absorpt_coefficient_mu 10.652
_exptl_absorpt_correction_T_max 1.00000
_exptl_absorpt_correction_T_min 0.31048
_exptl_absorpt_correction_type multi-scan
_exptl_absorpt_process_details
;
CrysAlisPro 1.171.39.46 (Rigaku Oxford Diffraction, 2018)
Empirical absorption correction using spherical harmonics,
 implemented in SCALE3 ABSPACK scaling algorithm.
;
_exptl_crystal_colour colourless
_exptl_crystal_colour_primary colourless
_exptl_crystal_density_diffrn 2.026
_exptl_crystal_description block
_exptl_crystal_F_000 1096
_exptl_crystal_size_max 0.22
_exptl_crystal_size_mid 0.22
_exptl_crystal_size_min 0.16
_refine_diff_density_max 1.010
_refine_diff_density_min -0.653
_refine_diff_density_rms 0.134
_refine_ls_extinction_method none
_refine_ls_goodness_of_fit_ref 1.057
_refine_ls_hydrogen_treatment mixed
_refine_ls_matrix_type full
_refine_ls_number_parameters 109
_refine_ls_number_reflns 1747
_refine_ls_number_restraints 2
_refine_ls_restrained_S_all 1.056
_refine_ls_R_factor_all 0.0316
_refine_ls_R_factor_gt 0.0294
_refine_ls_shift/su_max 0.002
_refine_ls_shift/su_mean 0.000
_refine_ls_structure_factor_coef Fsqd
_refine_ls_weighting_details 'w=1/[\s^2^(Fo^2^)+(0.0546P)^2^+0.1889P] where P=(Fo^2^+2Fc^2^)/3'
_refine_ls_weighting_scheme calc
_refine_ls_wR_factor_gt 0.0790
_refine_ls_wR_factor_ref 0.0809
_reflns_Friedel_coverage 0.000
_reflns_number_gt 1595
_reflns_number_total 1747
_reflns_threshold_expression 'I > 2\s(I)'
_cod_data_source_file c9ce01140d2.cif
_cod_data_source_block 2etoh_lt
_cod_depositor_comments
;Adding full bibliography for 7234791--7234798.cif.

 Adding full bibliography for 7234791--7234798.cif.
;
_cod_original_cell_volume 1881.71(7)
_cod_database_code 7234797
_shelx_shelxl_version_number 2018/3
_shelx_space_group_comment
;
The symmetry employed for this shelxl refinement is uniquely defined
by the following loop, which should always be used as a source of
symmetry information in preference to the above space-group names.
They are only intended as comments.
;
_shelx_estimated_absorpt_t_max 0.281
_shelx_estimated_absorpt_t_min 0.203
_oxdiff_exptl_absorpt_empirical_full_min 0.584
_oxdiff_exptl_absorpt_empirical_full_max 2.711
_oxdiff_exptl_absorpt_empirical_details
;
Empirical correction (ABSPACK) includes:
- Absorption correction using spherical harmonics
- Frame scaling
;
_olex2_refinement_description
;
1. Fixed Uiso
 At 1.2 times of:
  All C(H,H) groups
 At 1.5 times of:
  All C(H,H,H) groups
2. Restrained distances
 O1-H1 = O3-H3
 0.84 with sigma of 0.02
3.a Secondary CH2 refined with riding coordinates:
 C5(H5A,H5B)
3.b Idealised Me refined as rotating group:
 C6(H6A,H6B,H6C)
;
_olex2_submission_special_instructions 'No special instructions were received'

loop_
_space_group_symop_operation_xyz
'x, y, z'
'-x+1/2, -y, z+1/2'
'x+1/2, -y+1/2, -z+1/2'
'-x, y+1/2, -z'
'-x, -y, -z'
'x-1/2, y, -z-1/2'
'-x-1/2, y-1/2, z-1/2'
'x, -y-1/2, z'

loop_
_atom_site_label
_atom_site_type_symbol
_atom_site_fract_x
_atom_site_fract_y
_atom_site_fract_z
_atom_site_U_iso_or_equiv
_atom_site_adp_type
_atom_site_occupancy
_atom_site_site_symmetry_order
_atom_site_calc_flag
_atom_site_refinement_flags_posn
Br1 Br 0.69564(3) 0.67863(2) 0.28531(3) 0.01807(14) Uani 1 1 d .
Br2 Br 1.14708(3) 0.67862(2) 0.72161(3) 0.02135(14) Uani 1 1 d .
O1 O 0.84539(18) 0.60320(7) 0.59898(19) 0.0209(4) Uani 1 1 d D
H1 H 0.851(4) 0.5683(8) 0.598(4) 0.034(9) Uiso 1 1 d D
O2 O 1.00826(17) 0.60218(7) 0.40626(17) 0.0177(3) Uani 1 1 d .
O3 O 0.8349(2) 0.49657(7) 0.6012(3) 0.0334(5) Uani 1 1 d D
H3 H 0.888(3) 0.4689(11) 0.592(4) 0.042(10) Uiso 1 1 d D
C1 C 0.9300(2) 0.62708(10) 0.4968(2) 0.0137(4) Uani 1 1 d .
C2 C 0.9238(2) 0.69105(10) 0.5009(2) 0.0146(4) Uani 1 1 d .
C3 C 0.8269(2) 0.72047(9) 0.4081(2) 0.0131(4) Uani 1 1 d .
C4 C 1.0189(2) 0.72048(9) 0.5956(2) 0.0147(4) Uani 1 1 d .
C5 C 0.6982(3) 0.47493(11) 0.6551(3) 0.0293(6) Uani 1 1 d .
H5A H 0.635291 0.507067 0.684897 0.035 Uiso 1 1 calc R
H5B H 0.713923 0.451250 0.748638 0.035 Uiso 1 1 calc R
C6 C 0.6245(3) 0.44022(12) 0.5326(3) 0.0339(6) Uani 1 1 d .
H6A H 0.608538 0.463592 0.440009 0.051 Uiso 1 1 calc GR
H6B H 0.531579 0.426733 0.572352 0.051 Uiso 1 1 calc GR
H6C H 0.685057 0.407647 0.505502 0.051 Uiso 1 1 calc GR

loop_
_atom_site_aniso_label
_atom_site_aniso_U_11
_atom_site_aniso_U_22
_atom_site_aniso_U_33
_atom_site_aniso_U_23
_atom_site_aniso_U_13
_atom_site_aniso_U_12
Br1 0.0187(2) 0.01204(19) 0.0235(2) -0.00215(8) -0.00828(9) -0.00134(8)
Br2 0.0246(2) 0.0148(2) 0.0247(2) 0.00142(8) -0.01220(10) 0.00293(8)
O1 0.0261(9) 0.0109(8) 0.0256(9) 0.0024(7) 0.0091(7) 0.0004(7)
O2 0.0173(8) 0.0149(7) 0.0209(8) -0.0009(6) 0.0038(7) 0.0019(6)
O3 0.0258(10) 0.0120(8) 0.0624(14) 0.0062(8) 0.0173(10) 0.0034(7)
C1 0.0113(10) 0.0130(10) 0.0167(10) 0.0016(8) -0.0032(10) 0.0006(7)
C2 0.0161(11) 0.0122(10) 0.0155(10) 0.0002(8) 0.0056(10) -0.0002(8)
C3 0.0123(10) 0.0129(11) 0.0140(10) -0.0022(8) -0.0010(9) -0.0001(8)
C4 0.0144(10) 0.0151(11) 0.0146(10) 0.0020(9) -0.0014(9) 0.0013(9)
C5 0.0268(14) 0.0227(13) 0.0385(15) 0.0054(11) 0.0117(12) -0.0010(10)
C6 0.0327(14) 0.0289(13) 0.0401(17) 0.0005(12) 0.0009(12) 0.0036(12)

loop_
_atom_type_symbol
_atom_type_description
_atom_type_scat_dispersion_real
_atom_type_scat_dispersion_imag
_atom_type_scat_source
C C 0.0181 0.0091 'International Tables Vol C Tables 4.2.6.8 and 6.1.1.4'
H H 0.0000 0.0000 'International Tables Vol C Tables 4.2.6.8 and 6.1.1.4'
Br Br -0.6763 1.2805 'International Tables Vol C Tables 4.2.6.8 and 6.1.1.4'
O O 0.0492 0.0322 'International Tables Vol C Tables 4.2.6.8 and 6.1.1.4'

loop_
_geom_angle_atom_site_label_1
_geom_angle_atom_site_label_2
_geom_angle_atom_site_label_3
_geom_angle
_geom_angle_site_symmetry_1
_geom_angle_site_symmetry_3
O1 C1 C2 113.09(18) . .
O2 C1 O1 125.6(2) . .
O2 C1 C2 121.31(19) . .
C3 C2 C1 120.7(2) . .
C4 C2 C1 119.30(19) . .
C4 C2 C3 120.0(2) . .
C2 C3 Br1 118.56(17) . .
C2 C3 C3 119.97(13) . 8_575
C3 C3 Br1 121.47(7) 8_575 .
C2 C4 Br2 118.46(17) . .
C2 C4 C4 120.03(13) . 8_575
C4 C4 Br2 121.51(7) 8_575 .
O3 C5 C6 111.6(2) . .

loop_
_geom_bond_atom_site_label_1
_geom_bond_atom_site_label_2
_geom_bond_distance
_geom_bond_site_symmetry_2
Br1 C3 1.890(2) .
Br2 C4 1.888(2) .
O1 C1 1.306(3) .
O2 C1 1.216(3) .
O3 C5 1.444(3) .
C1 C2 1.510(3) .
C2 C3 1.388(3) .
C2 C4 1.387(3) .
C3 C3 1.393(4) 8_575
C4 C4 1.392(4) 8_575
C5 C6 1.499(4) .

loop_
_geom_hbond_atom_site_label_D
_geom_hbond_atom_site_label_H
_geom_hbond_atom_site_label_A
_geom_hbond_distance_DH
_geom_hbond_distance_HA
_geom_hbond_distance_DA
_geom_hbond_angle_DHA
_geom_hbond_site_symmetry_A
_geom_hbond_publ_flag
O1 H1 O3 0.824(18) 1.699(19) 2.516(2) 171(3) . yes
O3 H3 O2 0.825(18) 1.930(19) 2.746(2) 170(3) 5_766 yes

loop_
_geom_torsion_atom_site_label_1
_geom_torsion_atom_site_label_2
_geom_torsion_atom_site_label_3
_geom_torsion_atom_site_label_4
_geom_torsion
_geom_torsion_site_symmetry_4
O1 C1 C2 C3 -90.9(2) .
O1 C1 C2 C4 90.8(2) .
O2 C1 C2 C3 89.6(3) .
O2 C1 C2 C4 -88.7(3) .
C1 C2 C3 Br1 3.5(3) .
C1 C2 C3 C3 -177.16(13) 8_575
C1 C2 C4 Br2 -2.5(3) .
C1 C2 C4 C4 177.19(13) 8_575
C3 C2 C4 Br2 179.22(16) .
C3 C2 C4 C4 -1.1(2) 8_575
C4 C2 C3 Br1 -178.25(16) .
C4 C2 C3 C3 1.1(2) 8_575
